data_9008277
loop_
_publ_author_name
'Mellini, M.'
'Merlino, S.'

_publ_section_title
;
 Posnjakite: [Cu4(OH)6(H2O)O] octahedral sheets in its structure
;
_journal_name_full 'Zeitschrift fur Kristallographie'
_journal_page_first 249
_journal_page_last 257
_journal_volume 149
_journal_year 1979
_chemical_compound_source 'Fowey Consols, England'
_chemical_formula_sum 'Cu4 H8 O11 S'
_chemical_name_mineral Posnjakite
_space_group_IT_number 7
_symmetry_space_group_name_Hall 'P -2ya'
_symmetry_space_group_name_H-M 'P 1 a 1'
_cell_angle_alpha 90
_cell_angle_beta 117.98
_cell_angle_gamma 90
_cell_formula_units_Z 2
_cell_length_a 10.578
_cell_length_b 6.345
_cell_length_c 7.863
_cell_volume 466.057
_database_code_amcsd 0010806
_exptl_crystal_density_diffrn 3.351
_cod_depositor_comments
;
    Z value inserted to be consistent with given formula
                               miguel
;
_cod_original_formula_sum 'Cu4 S O11 H8'
_cod_database_code 9008277

loop_
_space_group_symop_operation_xyz
x,y,z
1/2+x,-y,z

loop_
_atom_site_aniso_label
_atom_site_aniso_U_11
_atom_site_aniso_U_22
_atom_site_aniso_U_33
_atom_site_aniso_U_12
_atom_site_aniso_U_13
_atom_site_aniso_U_23
Cu1 0.00309 0.00653 0.01417 0.00000 0.00427 0.00156
Cu2 0.00707 0.00938 0.01197 0.00000 0.00263 0.00179
Cu3 0.00575 0.00653 0.01368 0.00000 0.00460 0.00134
Cu4 0.00884 0.00857 0.01197 0.00000 0.00526 -0.00067
S 0.01459 0.01897 0.00708 -0.00210 0.00000 0.00000

loop_
_atom_site_label
_atom_site_fract_x
_atom_site_fract_y
_atom_site_fract_z
_atom_site_U_iso_or_equiv
_atom_site_type_symbol
_atom_site_attached_hydrogens
Cu1 0.56210 0.51890 0.97740 ? Cu 0
Cu2 0.07300 0.98560 0.01850 ? Cu 0
Cu3 0.81990 0.74940 0.00270 ? Cu 0
Cu4 0.31930 0.75310 -0.00120 ? Cu 0
S 0.63330 0.71790 0.42330 ? S 0
O1 0.36100 0.54400 0.84700 0.01140 O 0
O2 0.86200 0.99800 0.88500 0.00887 O 0
O3 0.28000 0.95300 0.14900 0.01013 O 0
O4 0.03400 0.72100 0.12100 0.01393 O 0
O-H5 0.77400 0.49600 0.11900 0.01646 O 1
O6 0.60900 0.77600 0.87900 0.00887 O 0
O7 0.56100 0.75300 0.20900 0.01140 O 0
O8 0.04500 0.70000 0.70700 0.02153 O 0
O9 0.03000 0.25100 0.49400 0.04939 O 0
O10 0.25600 0.14300 0.51500 0.03293 O 0
O11 0.18400 0.50900 0.45800 0.05573 O 0
H1 0.34000 0.51000 0.84000 0.02533 H 0
H2 0.35000 0.02000 0.79000 0.02533 H 0
H3 0.32000 0.89000 0.31000 0.02533 H 0
H4 0.08000 0.71000 0.26000 0.02533 H 0
H6 0.58000 0.77000 0.81000 0.02533 H 0
H81 0.01000 0.60000 0.61000 0.02533 H 0
H82 0.01000 0.72000 0.62000 0.02533 H 0

loop_
_cod_changelog_entry_id
_cod_changelog_entry_author
_cod_changelog_entry_date
_cod_changelog_entry_text
1
;cod-tools version 3.8.0
Id: cif_guess_AMCSD_atom_types 9574 2023-05-10 09:00:05Z saulius
;
2023-05-10T18:51:17+03:00
;Derived atom types and hydrogen counts
from atom names that follow the AMCSD naming convention
(Wat == water, O-H == hydroxyl).
;

loop_
_cod_related_entry_id
_cod_related_entry_database
_cod_related_entry_code
1 AMCSD 0010806
